data_1571937
loop_
_publ_author_name
'Chen, Yuzhong'
'Wu, Zeng'
'Chen, Zekun'
'Zhang, Shuixin'
'Li, Wenhao'
'Zhao, Yan'
'Wang, Yang'
'Liu, Yunqi'

_publ_section_title
;
 Molecular "backbone surgery" of electron-deficient heteroarenes based on
 dithienopyrrolobenzothiadiazole: conformation-dependent crystal
 structures and charge transport properties.
;
_journal_issue 30
_journal_name_full 'Chemical science'
_journal_page_first 11761
_journal_page_last 11774
_journal_paper_doi 10.1039/d4sc02794a
_journal_volume 15
_journal_year 2024
_chemical_formula_sum 'C75 H76 F4 N8 O4 S4'
_chemical_formula_weight 1357.67
_space_group_crystal_system triclinic
_space_group_IT_number 2
_space_group_name_Hall '-P 1'
_space_group_name_H-M_alt 'P -1'
_atom_sites_solution_hydrogens geom
_atom_sites_solution_primary direct
_audit_creation_method
;FinalCif V118 by Daniel Kratzert, Freiburg 2023,
https://dkratzert.de/finalcif.html
;
_audit_update_record
;
2023-04-07 deposited with the CCDC.	2024-06-18 downloaded from the CCDC.
;
_cell_angle_alpha 103.449(5)
_cell_angle_beta 104.665(4)
_cell_angle_gamma 107.099(4)
_cell_formula_units_Z 2
_cell_length_a 13.8827(7)
_cell_length_b 16.3666(9)
_cell_length_c 18.0937(11)
_cell_measurement_reflns_used 5994
_cell_measurement_temperature 120(2)
_cell_measurement_theta_max 59.0375
_cell_measurement_theta_min 2.676
_cell_volume 3585.7(4)
_computing_cell_refinement 'SAINT V8.40B'
_computing_data_collection 'Bruker BIS V6.2.16/2021-10-23 && APEX4 2022.1-1'
_computing_data_reduction 'SAINT V8.40B'
_computing_structure_refinement 'SHELXL-2019/2 (Sheldrick, 2019)'
_computing_structure_solution 'SHELXT 2018/2'
_diffrn_ambient_environment N~2~
_diffrn_ambient_temperature 120(2)
_diffrn_detector CPAD
_diffrn_detector_area_resol_mean 7.41
_diffrn_detector_type 'Bruker PHOTON III'
_diffrn_measured_fraction_theta_full 0.989
_diffrn_measured_fraction_theta_max 0.989
_diffrn_measurement_device 'three-circle diffractometer'
_diffrn_measurement_device_type 'Bruker D8 VENTURE dual wavelength Mo/Cu'
_diffrn_measurement_method '\w and \f scans'
_diffrn_measurement_specimen_support 'MiTeGen micromount'
_diffrn_radiation_monochromator 'mirror optics'
_diffrn_radiation_probe x-ray
_diffrn_radiation_type CuK\a
_diffrn_radiation_wavelength 1.54178
_diffrn_reflns_av_R_equivalents 0.0910
_diffrn_reflns_av_unetI/netI 0.0895
_diffrn_reflns_Laue_measured_fraction_full 0.989
_diffrn_reflns_Laue_measured_fraction_max 0.989
_diffrn_reflns_limit_h_max 15
_diffrn_reflns_limit_h_min -15
_diffrn_reflns_limit_k_max 18
_diffrn_reflns_limit_k_min -18
_diffrn_reflns_limit_l_max 20
_diffrn_reflns_limit_l_min -19
_diffrn_reflns_number 33510
_diffrn_reflns_point_group_measured_fraction_full 0.989
_diffrn_reflns_point_group_measured_fraction_max 0.989
_diffrn_reflns_theta_full 61.330
_diffrn_reflns_theta_max 61.330
_diffrn_reflns_theta_min 2.995
_diffrn_source 'microfocus sealed X-ray tube'
_diffrn_source_current 1.1
_diffrn_source_type 'Incoatec I\ms'
_diffrn_source_voltage 50.0
_exptl_absorpt_coefficient_mu 1.744
_exptl_absorpt_correction_T_max 0.752
_exptl_absorpt_correction_T_min 0.5564
_exptl_absorpt_correction_type multi-scan
_exptl_absorpt_process_details
;SADABS-2016/2 - Bruker AXS area detector scaling and absorption correction:
Krause, L., Herbst-Irmer, R., Sheldrick G.M. & Stalke D., J. Appl. Cryst. 48
(2015) 3-10
;
_exptl_crystal_colour black
_exptl_crystal_density_diffrn 1.257
_exptl_crystal_description block
_exptl_crystal_F_000 1428
_exptl_crystal_size_max 0.1
_exptl_crystal_size_mid 0.1
_exptl_crystal_size_min 0.02
_refine_diff_density_max 1.081
_refine_diff_density_min -0.650
_refine_diff_density_rms 0.097
_refine_ls_extinction_coef 0.00029(8)
_refine_ls_extinction_expression Fc^*^=kFc[1+0.001xFc^2^\l^3^/sin(2\q)]^-1/4^
_refine_ls_extinction_method 'SHELXL-2019/2 (Sheldrick 2019)'
_refine_ls_goodness_of_fit_ref 1.046
_refine_ls_hydrogen_treatment constr
_refine_ls_matrix_type full
_refine_ls_number_parameters 851
_refine_ls_number_reflns 10965
_refine_ls_number_restraints 1049
_refine_ls_restrained_S_all 1.069
_refine_ls_R_factor_all 0.1718
_refine_ls_R_factor_gt 0.1082
_refine_ls_shift/su_max 0.008
_refine_ls_shift/su_mean 0.000
_refine_ls_structure_factor_coef Fsqd
_refine_ls_weighting_details 'w=1/[\s^2^(Fo^2^)+(0.0800P)^2^+16.0000P] where P=(Fo^2^+2Fc^2^)/3'
_refine_ls_weighting_scheme calc
_refine_ls_wR_factor_gt 0.2528
_refine_ls_wR_factor_ref 0.2834
_reflns_Friedel_coverage 0.000
_reflns_number_gt 5734
_reflns_number_total 10965
_reflns_threshold_expression 'I > 2\s(I)'
_cod_data_source_file d4sc02794a2.cif
_cod_data_source_block cu_20230404_fd_btpos_0m_sq
_cod_depositor_comments 'Adding full bibliography for 1571936--1571938.cif.'
_cod_database_code 1571937
_shelx_shelxl_version_number 2019/2
_shelx_space_group_comment
;
The symmetry employed for this shelxl refinement is uniquely defined
by the following loop, which should always be used as a source of
symmetry information in preference to the above space-group names.
They are only intended as comments.
;
_diffrn_measurement_ambient_temperature_device_make 'Oxford Cryostream 800'

loop_
_space_group_symop_operation_xyz
'x, y, z'
'-x, -y, -z'

loop_
_atom_site_label
_atom_site_type_symbol
_atom_site_fract_x
_atom_site_fract_y
_atom_site_fract_z
_atom_site_U_iso_or_equiv
_atom_site_adp_type
_atom_site_occupancy
_atom_site_site_symmetry_order
_atom_site_calc_flag
_atom_site_refinement_flags_posn
_atom_site_refinement_flags_adp
_atom_site_refinement_flags_occupancy
_atom_site_disorder_assembly
_atom_site_disorder_group
N1 N 0.7162(5) 0.8893(4) 0.6682(4) 0.0545(15) Uani 1 1 d . U . . .
N2 N 0.5658(5) 0.8022(4) 0.7055(4) 0.0571(15) Uani 1 1 d . U . . .
C1 C 0.6231(3) 0.8360(3) 0.6031(2) 0.0469(15) Uani 1 1 d G U . . .
C2 C 0.5425(4) 0.7840(3) 0.6242(2) 0.0507(16) Uani 1 1 d G U . . .
C3 C 0.4478(3) 0.7207(3) 0.5642(3) 0.0476(15) Uani 1 1 d G U . . .
C4 C 0.4338(3) 0.7094(3) 0.4832(2) 0.0491(16) Uani 1 1 d G U . . .
C5 C 0.5144(4) 0.7614(3) 0.4620(2) 0.0504(16) Uani 1 1 d G U . . .
C6 C 0.6091(3) 0.8247(3) 0.5220(3) 0.0475(15) Uani 1 1 d G U . . .
N3 N -0.1367(6) 0.2836(5) 0.6271(5) 0.0685(19) Uani 1 1 d . U . . .
N4 N -0.4191(6) 0.0604(5) 0.4646(5) 0.083(2) Uani 1 1 d . U . . .
N5 N 1.1027(7) 1.2000(6) 0.2313(6) 0.099(3) Uani 1 1 d . U . . .
N6 N 0.8172(8) 0.9793(7) 0.1820(6) 0.109(3) Uani 1 1 d . U . . .
N7 N 0.5239(5) 0.7686(4) 0.3848(4) 0.0511(14) Uani 1 1 d . U . . .
N8 N 0.3319(4) 0.6339(4) 0.4363(4) 0.0478(13) Uani 1 1 d . U . . .
O1 O -0.0821(4) 0.3099(4) 0.3007(3) 0.0731(16) Uani 1 1 d . U . . .
O2 O 0.9770(4) 1.1039(4) 0.5612(4) 0.0673(15) Uani 1 1 d . U . . .
O3 O 0.0951(4) 0.4441(3) 0.6303(3) 0.0578(13) Uani 1 1 d . U . . .
O4 O 0.6467(4) 0.8639(4) 0.2793(3) 0.0643(14) Uani 1 1 d . U . . .
C7 C 0.3570(6) 0.6572(5) 0.5690(5) 0.0499(16) Uani 1 1 d . U . . .
C8 C 0.2887(6) 0.6048(5) 0.4918(5) 0.0503(16) Uani 1 1 d . U . . .
C9 C 0.1974(5) 0.5346(5) 0.4887(5) 0.0495(16) Uani 1 1 d . U . . .
C10 C 0.2021(5) 0.5373(5) 0.5670(5) 0.0502(16) Uani 1 1 d . U . . .
C11 C 0.1162(6) 0.4656(5) 0.5668(5) 0.0546(16) Uani 1 1 d . U . . .
C12 C 0.0455(6) 0.4109(5) 0.4883(5) 0.0524(16) Uani 1 1 d . U . . .
C13 C -0.0464(6) 0.3374(5) 0.4781(5) 0.0528(17) Uani 1 1 d . U . . .
H13 H -0.052675 0.331582 0.527879 0.063 Uiso 1 1 calc R U . . .
C14 C -0.1302(6) 0.2715(5) 0.4104(5) 0.0543(17) Uani 1 1 d . U . . .
C15 C -0.2220(6) 0.2000(5) 0.4120(5) 0.0528(16) Uani 1 1 d . U . . .
C16 C -0.2885(6) 0.1459(5) 0.3269(5) 0.0590(18) Uani 1 1 d . U . . .
C17 C -0.2414(6) 0.1820(5) 0.2763(5) 0.0639(19) Uani 1 1 d . U . . .
C18 C -0.1423(6) 0.2612(5) 0.3272(5) 0.0603(18) Uani 1 1 d . U . . .
C19 C -0.2866(7) 0.1470(6) 0.1928(6) 0.082(2) Uani 1 1 d . U . . .
H19 H -0.253985 0.171907 0.158675 0.098 Uiso 1 1 calc R U . . .
C20 C -0.3830(8) 0.0731(7) 0.1623(6) 0.089(3) Uani 1 1 d . U . . .
C21 C -0.4300(7) 0.0375(6) 0.2111(6) 0.082(2) Uani 1 1 d . U . . .
C22 C -0.3854(6) 0.0711(5) 0.2922(6) 0.070(2) Uani 1 1 d . U . . .
H22 H -0.418914 0.044554 0.325146 0.084 Uiso 1 1 calc R U . . .
C23 C -0.2458(6) 0.1858(5) 0.4786(5) 0.0568(17) Uani 1 1 d . U . . .
C24 C -0.1828(6) 0.2401(6) 0.5605(6) 0.0570(19) Uani 1 1 d . U . . .
C25 C -0.3414(7) 0.1160(6) 0.4697(6) 0.066(2) Uani 1 1 d . U . . .
C26 C 0.6744(5) 0.8728(4) 0.4858(5) 0.0479(15) Uani 1 1 d . U . . .
C27 C 0.6225(6) 0.8379(5) 0.4028(5) 0.0502(16) Uani 1 1 d . U . . .
C28 C 0.6802(6) 0.8824(5) 0.3614(5) 0.0536(16) Uani 1 1 d . U . . .
C29 C 0.7768(6) 0.9525(5) 0.4140(5) 0.0524(16) Uani 1 1 d . U . . .
C30 C 0.8454(6) 1.0065(5) 0.3826(5) 0.0553(17) Uani 1 1 d . U . . .
H30 H 0.818968 0.989132 0.325226 0.066 Uiso 1 1 calc R U . . .
C31 C 0.9425(6) 1.0789(5) 0.4186(5) 0.0567(17) Uani 1 1 d . U . . .
C32 C 1.0006(6) 1.1244(5) 0.5060(6) 0.0563(17) Uani 1 1 d . U . . .
C33 C 1.0963(6) 1.2003(5) 0.5151(6) 0.0578(17) Uani 1 1 d . U . . .
C34 C 1.0994(6) 1.2015(5) 0.4388(6) 0.0628(18) Uani 1 1 d . U . . .
C35 C 1.1856(6) 1.2690(6) 0.4335(6) 0.067(2) Uani 1 1 d . U . . .
H35 H 1.190349 1.272434 0.382784 0.081 Uiso 1 1 calc R U . . .
C36 C 1.2613(7) 1.3285(6) 0.5044(7) 0.074(2) Uani 1 1 d . U . . .
C37 C 1.2577(7) 1.3273(6) 0.5795(7) 0.074(2) Uani 1 1 d . U . . .
C38 C 1.1742(6) 1.2615(5) 0.5872(6) 0.068(2) Uani 1 1 d . U . . .
H38 H 1.170885 1.258918 0.638460 0.081 Uiso 1 1 calc R U . . .
C39 C 1.0039(6) 1.1262(5) 0.3748(6) 0.0637(18) Uani 1 1 d . U . . .
C40 C 0.9832(7) 1.1080(6) 0.2953(6) 0.072(2) Uani 1 1 d . U . . .
C41 C 1.0503(8) 1.1604(7) 0.2612(6) 0.080(2) Uani 1 1 d . U . . .
C42 C 0.8899(9) 1.0355(8) 0.2333(7) 0.085(3) Uani 1 1 d . U . . .
F1 F -0.4316(5) 0.0350(5) 0.0805(4) 0.125(2) Uani 1 1 d . U . . .
F2 F -0.5238(4) -0.0351(4) 0.1744(4) 0.1063(19) Uani 1 1 d . U . . .
F3 F 1.3376(4) 1.3900(3) 0.6479(4) 0.0898(16) Uani 1 1 d . U . . .
F4 F 1.3474(4) 1.3953(3) 0.5037(4) 0.0985(18) Uani 1 1 d . U . . .
S1 S 0.68950(16) 0.87572(14) 0.74821(13) 0.0629(6) Uani 1 1 d . U . . .
S2 S 0.31542(15) 0.62524(13) 0.64389(12) 0.0548(5) Uani 1 1 d . U . . .
S3 S 0.08912(14) 0.44832(12) 0.41476(12) 0.0531(5) Uani 1 1 d . U . . .
S4 S 0.79510(14) 0.96206(12) 0.51646(12) 0.0517(5) Uani 1 1 d . U . . .
C1A C 0.1599(6) 0.5035(5) 0.7108(5) 0.0656(19) Uani 1 1 d D U . . .
H1AA H 0.160175 0.565316 0.717086 0.079 Uiso 1 1 calc R U . . .
H1AB H 0.234735 0.506582 0.722717 0.079 Uiso 1 1 calc R U . . .
C2A C 0.1119(7) 0.4659(5) 0.7676(5) 0.071(2) Uani 1 1 d D U . . .
H2AA H 0.037375 0.463774 0.754445 0.086 Uiso 1 1 calc R U . . .
H2AB H 0.153221 0.508079 0.823572 0.086 Uiso 1 1 calc R U . . .
C3A C 0.1102(7) 0.3723(5) 0.7649(5) 0.072(2) Uani 1 1 d D U . . .
H3AA H 0.071855 0.330601 0.708430 0.087 Uiso 1 1 calc R U . . .
H3AB H 0.184981 0.374971 0.780751 0.087 Uiso 1 1 calc R U . . .
C4A C 0.0574(8) 0.3338(5) 0.8189(6) 0.085(2) Uani 1 1 d D U . . .
H4AA H -0.013017 0.340231 0.808823 0.102 Uiso 1 1 calc R U . . .
H4AB H 0.102181 0.370749 0.875957 0.102 Uiso 1 1 calc R U . . .
C5A C 0.0397(9) 0.2354(5) 0.8089(6) 0.095(2) Uani 1 1 d D U . . .
H5AA H -0.007632 0.197808 0.752606 0.114 Uiso 1 1 calc R U . . .
H5AB H 0.109592 0.228171 0.817257 0.114 Uiso 1 1 calc R U . . .
C6A C -0.0096(10) 0.2004(5) 0.8662(7) 0.114(3) Uani 1 1 d D U . . .
H6AA H 0.038686 0.237698 0.922372 0.137 Uiso 1 1 calc R U . . .
H6AB H -0.078374 0.209557 0.858712 0.137 Uiso 1 1 calc R U . . .
C7A C -0.0311(11) 0.1023(6) 0.8575(7) 0.146(4) Uani 1 1 d D U . . .
H7AA H 0.035187 0.090971 0.857990 0.176 Uiso 1 1 calc R U . . .
H7AB H -0.087082 0.064327 0.804134 0.176 Uiso 1 1 calc R U . . .
C8A C -0.0672(11) 0.0724(9) 0.9224(8) 0.186(5) Uani 1 1 d D U . . .
H8AA H -0.076746 0.007848 0.911924 0.224 Uiso 1 1 calc R U . . .
H8AB H -0.008870 0.107585 0.975288 0.224 Uiso 1 1 calc R U . . .
C9A C -0.1682(11) 0.0821(10) 0.9295(9) 0.207(6) Uani 1 1 d D U . . .
H9AA H -0.226444 0.047146 0.876548 0.249 Uiso 1 1 calc R U . . .
H9AB H -0.158522 0.146654 0.940279 0.249 Uiso 1 1 calc R U . . .
C10A C -0.2049(14) 0.0518(9) 0.9939(8) 0.229(6) Uani 1 1 d D U . . .
H10A H -0.140358 0.066040 1.040922 0.275 Uiso 1 1 calc R U . . .
H10B H -0.245353 0.088286 1.012097 0.275 Uiso 1 1 calc R U . . .
C11A C -0.2733(19) -0.0460(10) 0.9699(11) 0.265(10) Uani 1 1 d D U . . .
H11A H -0.333318 -0.063219 0.919623 0.397 Uiso 1 1 calc R U . . .
H11B H -0.301312 -0.056271 1.012918 0.397 Uiso 1 1 calc R U . . .
H11C H -0.230198 -0.082872 0.961450 0.397 Uiso 1 1 calc R U . . .
C1B C 0.6770(8) 0.7931(8) 0.2373(5) 0.096(3) Uani 1 1 d D U . . .
H1BA H 0.648378 0.737371 0.250376 0.115 Uiso 1 1 calc R U . . .
H1BB H 0.756225 0.813180 0.255516 0.115 Uiso 1 1 calc R U . . .
C2B C 0.6328(10) 0.7736(11) 0.1480(5) 0.151(4) Uani 1 1 d D U . . .
H2BA H 0.679231 0.823594 0.135763 0.181 Uiso 1 1 calc R U . . .
H2BB H 0.642763 0.717999 0.121650 0.181 Uiso 1 1 calc R U . . .
C3B C 0.5205(11) 0.7611(14) 0.1065(7) 0.215(6) Uani 1 1 d D U . . .
H3BA H 0.509008 0.817777 0.127248 0.258 Uiso 1 1 calc R U . . .
H3BB H 0.471086 0.712380 0.118131 0.258 Uiso 1 1 calc R U . . .
C4B C 0.4956(13) 0.7365(15) 0.0152(7) 0.248(6) Uani 1 1 d D U . . .
H4B1 H 0.546052 0.785539 0.004652 0.298 Uiso 1 1 calc R U . . .
H4B2 H 0.508911 0.680531 -0.004368 0.298 Uiso 1 1 calc R U . . .
C5B C 0.3822(13) 0.7218(16) -0.0329(8) 0.265(7) Uani 1 1 d D U . . .
H5B1 H 0.331324 0.674392 -0.021003 0.318 Uiso 1 1 calc R U . . .
H5B2 H 0.369639 0.778522 -0.015559 0.318 Uiso 1 1 calc R U . . .
C6B C 0.3598(16) 0.6936(14) -0.1231(8) 0.250(9) Uani 1 1 d D U . . .
H6B1 H 0.414089 0.737301 -0.134866 0.374 Uiso 1 1 calc R U . . .
H6B2 H 0.288419 0.691752 -0.150978 0.374 Uiso 1 1 calc R U . . .
H6B3 H 0.362387 0.633312 -0.141997 0.374 Uiso 1 1 calc R U . . .
C1C C 0.4479(5) 0.7350(5) 0.3006(5) 0.0604(19) Uani 1 1 d D U . . .
H1CA H 0.412942 0.668153 0.283002 0.073 Uiso 1 1 calc DR U . . .
H1CB H 0.488189 0.750033 0.264467 0.073 Uiso 1 1 calc R U . . .
C2C C 0.3624(8) 0.7758(6) 0.2926(5) 0.105(3) Uani 1 1 d D U . . .
H2C H 0.316406 0.748342 0.321818 0.125 Uiso 1 1 calc R U . . .
C3C C 0.3989(8) 0.8716(6) 0.3316(7) 0.110(3) Uani 1 1 d D U . . .
H3C1 H 0.454159 0.901185 0.310659 0.132 Uiso 1 1 calc R U . . .
H3C2 H 0.435230 0.884734 0.390018 0.132 Uiso 1 1 calc R U . . .
C4C C 0.3189(8) 0.9173(6) 0.3240(7) 0.094(3) Uani 1 1 d D U . . .
H4CA H 0.289328 0.913509 0.267486 0.140 Uiso 1 1 calc R U . . .
H4CB H 0.354700 0.981134 0.358400 0.140 Uiso 1 1 calc R U . . .
H4CC H 0.260563 0.887122 0.341199 0.140 Uiso 1 1 calc R U . . .
C5C C 0.2872(10) 0.7432(8) 0.2046(6) 0.140(4) Uani 1 1 d D U . . .
H5CA H 0.224465 0.759738 0.205974 0.168 Uiso 1 1 calc R U . . .
H5CB H 0.325280 0.780446 0.177201 0.168 Uiso 1 1 calc R U . . .
C6C C 0.2471(13) 0.6550(9) 0.1544(7) 0.187(5) Uani 1 1 d D U . . .
H6CA H 0.202141 0.616404 0.177159 0.224 Uiso 1 1 calc R U . . .
H6CB H 0.307832 0.635334 0.153199 0.224 Uiso 1 1 calc R U . . .
C7C C 0.1797(14) 0.6397(10) 0.0670(7) 0.204(6) Uani 1 1 d D U . . .
H7CA H 0.224652 0.674729 0.041849 0.244 Uiso 1 1 calc R U . . .
H7CB H 0.119467 0.660406 0.066939 0.244 Uiso 1 1 calc R U . . .
C8C C 0.1347(17) 0.5354(11) 0.0174(10) 0.262(10) Uani 1 1 d D U . . .
H8C1 H 0.190618 0.520145 0.000293 0.393 Uiso 1 1 calc R U . . .
H8C2 H 0.072361 0.521051 -0.030519 0.393 Uiso 1 1 calc R U . . .
H8C3 H 0.113075 0.500171 0.051455 0.393 Uiso 1 1 calc R U . . .
C1D C 0.2747(6) 0.5804(5) 0.3515(5) 0.0604(19) Uani 1 1 d D U . . .
H1DA H 0.288359 0.620348 0.318621 0.073 Uiso 1 1 calc DR U . . .
H1DB H 0.196712 0.557867 0.341999 0.073 Uiso 1 1 calc R U . . .
C2D C 0.3048(8) 0.5012(7) 0.3223(5) 0.113(3) Uani 1 1 d D U . . .
H2D H 0.267008 0.460204 0.347875 0.135 Uiso 1 1 calc R U . . .
C3D C 0.4104(8) 0.5015(8) 0.3543(7) 0.148(4) Uani 1 1 d D U . . .
H3D1 H 0.438678 0.536092 0.412909 0.178 Uiso 1 1 calc R U . . .
H3D2 H 0.455865 0.536544 0.329401 0.178 Uiso 1 1 calc R U . . .
C4D C 0.4286(9) 0.4146(7) 0.3453(7) 0.107(3) Uani 1 1 d D U . . .
H4DA H 0.395272 0.375785 0.288386 0.160 Uiso 1 1 calc R U . . .
H4DB H 0.396597 0.383519 0.378478 0.160 Uiso 1 1 calc R U . . .
H4DC H 0.505964 0.427565 0.363262 0.160 Uiso 1 1 calc R U . . .
C5D C 0.2390(8) 0.4455(8) 0.2334(5) 0.115(3) Uani 1 1 d D U . . .
H5DA H 0.260713 0.482961 0.200258 0.139 Uiso 1 1 calc R U . . .
H5DB H 0.259580 0.392498 0.219337 0.139 Uiso 1 1 calc R U . . .
C6D C 0.1262(9) 0.4135(8) 0.2099(6) 0.117(3) Uani 1 1 d D U . . .
H6DA H 0.104455 0.466441 0.218203 0.141 Uiso 1 1 calc R U . . .
H6DB H 0.104314 0.380910 0.246279 0.141 Uiso 1 1 calc R U . . .
C7D C 0.0646(10) 0.3507(8) 0.1225(6) 0.130(4) Uani 1 1 d D U . . .
H7DA H 0.093608 0.302657 0.110572 0.156 Uiso 1 1 calc R U . . .
H7DB H 0.074555 0.385731 0.085311 0.156 Uiso 1 1 calc R U . . .
C8D C -0.0581(11) 0.3063(9) 0.1077(8) 0.155(5) Uani 1 1 d D U . . .
H8DA H -0.096179 0.268085 0.050862 0.232 Uiso 1 1 calc R U . . .
H8DB H -0.086606 0.353874 0.120555 0.232 Uiso 1 1 calc R U . . .
H8DC H -0.068315 0.269098 0.142558 0.232 Uiso 1 1 calc R U . . .

loop_
_atom_site_aniso_label
_atom_site_aniso_U_11
_atom_site_aniso_U_22
_atom_site_aniso_U_33
_atom_site_aniso_U_23
_atom_site_aniso_U_13
_atom_site_aniso_U_12
N1 0.050(3) 0.049(3) 0.063(3) 0.020(3) 0.018(3) 0.018(3)
N2 0.044(3) 0.045(3) 0.072(3) 0.014(3) 0.015(3) 0.012(3)
C1 0.040(3) 0.036(3) 0.064(3) 0.018(3) 0.013(3) 0.015(3)
C2 0.044(3) 0.040(3) 0.065(4) 0.019(3) 0.015(3) 0.014(3)
C3 0.041(3) 0.037(3) 0.064(3) 0.021(3) 0.014(3) 0.015(3)
C4 0.044(3) 0.036(3) 0.068(4) 0.020(3) 0.016(3) 0.016(3)
C5 0.045(3) 0.042(3) 0.067(4) 0.019(3) 0.017(3) 0.021(3)
C6 0.041(3) 0.039(3) 0.064(3) 0.018(3) 0.018(3) 0.016(3)
N3 0.058(4) 0.065(5) 0.091(5) 0.038(4) 0.030(4) 0.021(4)
N4 0.068(5) 0.068(5) 0.100(6) 0.034(4) 0.026(4) 0.006(4)
N5 0.089(6) 0.121(7) 0.126(7) 0.072(6) 0.062(5) 0.050(5)
N6 0.099(7) 0.127(8) 0.086(6) 0.034(5) 0.039(5) 0.014(6)
N7 0.045(3) 0.045(3) 0.064(3) 0.014(3) 0.018(3) 0.021(2)
N8 0.045(3) 0.038(3) 0.063(3) 0.021(2) 0.015(2) 0.018(2)
O1 0.059(3) 0.066(4) 0.075(4) 0.021(3) 0.019(3) 0.004(3)
O2 0.059(3) 0.061(3) 0.078(4) 0.025(3) 0.029(3) 0.012(3)
O3 0.051(3) 0.055(3) 0.068(3) 0.027(2) 0.019(2) 0.017(2)
O4 0.056(3) 0.070(3) 0.068(3) 0.022(3) 0.022(3) 0.024(3)
C7 0.047(3) 0.041(3) 0.067(4) 0.024(3) 0.022(3) 0.018(3)
C8 0.045(3) 0.039(3) 0.068(4) 0.020(3) 0.014(3) 0.020(3)
C9 0.041(3) 0.041(3) 0.068(4) 0.023(3) 0.012(3) 0.020(3)
C10 0.041(3) 0.042(3) 0.068(4) 0.019(3) 0.015(3) 0.019(3)
C11 0.047(3) 0.051(4) 0.072(4) 0.024(3) 0.021(3) 0.023(3)
C12 0.042(3) 0.045(3) 0.076(4) 0.027(3) 0.021(3) 0.018(3)
C13 0.045(4) 0.046(4) 0.075(4) 0.028(3) 0.024(3) 0.021(3)
C14 0.043(3) 0.048(3) 0.077(4) 0.024(3) 0.018(3) 0.022(3)
C15 0.043(3) 0.041(3) 0.082(4) 0.029(3) 0.020(3) 0.021(3)
C16 0.049(4) 0.045(3) 0.082(4) 0.029(3) 0.014(3) 0.016(3)
C17 0.049(4) 0.057(4) 0.078(4) 0.022(3) 0.017(3) 0.013(3)
C18 0.050(4) 0.053(4) 0.076(4) 0.023(3) 0.018(3) 0.018(3)
C19 0.064(5) 0.076(5) 0.078(4) 0.018(4) 0.013(4) 0.004(4)
C20 0.070(5) 0.080(5) 0.081(5) 0.011(4) 0.013(4) -0.001(4)
C21 0.057(4) 0.068(5) 0.088(5) 0.018(4) 0.010(4) -0.002(4)
C22 0.052(4) 0.054(4) 0.089(5) 0.023(4) 0.014(4) 0.009(3)
C23 0.047(4) 0.047(4) 0.087(4) 0.033(3) 0.025(3) 0.022(3)
C24 0.048(4) 0.050(4) 0.087(5) 0.033(4) 0.029(4) 0.025(4)
C25 0.053(4) 0.053(4) 0.094(5) 0.034(4) 0.026(4) 0.018(3)
C26 0.042(3) 0.034(3) 0.070(4) 0.019(3) 0.019(3) 0.017(3)
C27 0.043(3) 0.044(3) 0.067(4) 0.019(3) 0.020(3) 0.019(3)
C28 0.047(3) 0.053(4) 0.064(4) 0.017(3) 0.022(3) 0.023(3)
C29 0.048(3) 0.047(3) 0.068(4) 0.019(3) 0.021(3) 0.024(3)
C30 0.052(4) 0.051(4) 0.075(4) 0.026(3) 0.029(3) 0.025(3)
C31 0.050(4) 0.054(4) 0.084(4) 0.033(3) 0.031(3) 0.029(3)
C32 0.049(4) 0.048(4) 0.087(4) 0.032(3) 0.031(3) 0.026(3)
C33 0.051(4) 0.047(3) 0.094(4) 0.032(3) 0.030(3) 0.032(3)
C34 0.052(4) 0.056(4) 0.105(4) 0.044(3) 0.036(3) 0.033(3)
C35 0.057(4) 0.060(4) 0.112(5) 0.048(4) 0.040(4) 0.032(3)
C36 0.057(4) 0.055(4) 0.124(5) 0.045(4) 0.038(4) 0.023(3)
C37 0.057(4) 0.055(4) 0.116(5) 0.031(4) 0.030(4) 0.027(3)
C38 0.059(4) 0.052(4) 0.104(5) 0.028(4) 0.035(4) 0.030(3)
C39 0.056(4) 0.059(4) 0.099(4) 0.043(3) 0.037(3) 0.032(3)
C40 0.065(4) 0.082(5) 0.097(5) 0.048(4) 0.045(4) 0.037(3)
C41 0.068(5) 0.095(6) 0.110(6) 0.060(5) 0.047(4) 0.043(4)
C42 0.077(6) 0.097(6) 0.094(6) 0.046(5) 0.045(4) 0.026(4)
F1 0.098(4) 0.129(5) 0.076(4) 0.008(4) 0.010(3) -0.018(4)
F2 0.075(3) 0.087(4) 0.102(4) 0.023(3) 0.008(3) -0.020(3)
F3 0.070(3) 0.063(3) 0.129(4) 0.029(3) 0.036(3) 0.015(3)
F4 0.070(3) 0.077(3) 0.156(5) 0.058(4) 0.051(3) 0.013(3)
S1 0.0519(12) 0.0588(12) 0.0646(13) 0.0166(10) 0.0139(10) 0.0109(10)
S2 0.0460(11) 0.0461(11) 0.0702(13) 0.0228(10) 0.0169(9) 0.0143(9)
S3 0.0424(10) 0.0443(10) 0.0725(13) 0.0233(9) 0.0172(9) 0.0154(8)
S4 0.0462(10) 0.0413(10) 0.0692(13) 0.0208(9) 0.0200(9) 0.0163(8)
C1A 0.060(4) 0.064(4) 0.075(4) 0.028(3) 0.023(3) 0.022(4)
C2A 0.069(4) 0.074(4) 0.081(5) 0.035(4) 0.032(4) 0.027(4)
C3A 0.068(4) 0.082(5) 0.089(5) 0.045(4) 0.037(4) 0.036(4)
C4A 0.088(5) 0.093(5) 0.100(5) 0.055(4) 0.045(4) 0.042(4)
C5A 0.114(6) 0.094(5) 0.114(6) 0.059(5) 0.054(5) 0.059(5)
C6A 0.146(7) 0.089(5) 0.123(6) 0.061(5) 0.051(5) 0.042(5)
C7A 0.200(9) 0.089(6) 0.142(7) 0.058(5) 0.039(7) 0.044(6)
C8A 0.266(11) 0.102(6) 0.150(8) 0.063(6) 0.047(8) 0.019(8)
C9A 0.299(12) 0.129(8) 0.140(8) 0.054(7) 0.076(9) -0.001(9)
C10A 0.336(14) 0.151(9) 0.131(9) 0.061(8) 0.079(9) -0.014(10)
C11A 0.35(2) 0.192(13) 0.158(13) 0.060(12) 0.092(14) -0.029(14)
C1B 0.081(5) 0.115(6) 0.076(5) 0.000(5) 0.026(4) 0.042(5)
C2B 0.135(7) 0.180(8) 0.086(5) 0.003(6) 0.012(6) 0.040(7)
C3B 0.199(9) 0.227(10) 0.130(7) -0.001(8) -0.023(7) 0.069(9)
C4B 0.241(11) 0.252(11) 0.133(8) -0.004(9) -0.051(8) 0.080(10)
C5B 0.258(12) 0.262(12) 0.146(9) -0.005(10) -0.064(9) 0.091(11)
C6B 0.285(17) 0.233(16) 0.147(10) 0.026(13) -0.053(12) 0.120(14)
C1C 0.055(4) 0.055(4) 0.066(4) 0.019(3) 0.007(3) 0.026(3)
C2C 0.104(5) 0.091(5) 0.092(5) 0.004(4) -0.014(4) 0.060(4)
C3C 0.114(6) 0.086(5) 0.114(7) 0.009(5) 0.002(6) 0.065(5)
C4C 0.083(6) 0.067(6) 0.130(8) 0.033(6) 0.016(6) 0.044(5)
C5C 0.127(7) 0.133(7) 0.107(6) -0.011(5) -0.040(5) 0.083(6)
C6C 0.171(8) 0.181(8) 0.117(7) -0.034(6) -0.056(6) 0.095(7)
C7C 0.190(10) 0.205(10) 0.108(8) -0.051(7) -0.064(7) 0.106(9)
C8C 0.280(17) 0.208(13) 0.152(13) -0.041(11) -0.075(13) 0.097(14)
C1D 0.065(4) 0.052(4) 0.065(4) 0.019(3) 0.016(3) 0.027(3)
C2D 0.113(5) 0.107(5) 0.097(5) -0.012(4) 0.006(5) 0.073(4)
C3D 0.142(7) 0.126(7) 0.141(8) -0.014(6) -0.004(6) 0.093(6)
C4D 0.119(8) 0.101(7) 0.145(9) 0.057(7) 0.061(7) 0.078(7)
C5D 0.125(6) 0.113(6) 0.086(5) -0.006(5) 0.006(5) 0.071(5)
C6D 0.135(6) 0.097(6) 0.082(5) 0.004(5) -0.001(5) 0.045(6)
C7D 0.146(7) 0.108(7) 0.088(6) -0.002(6) -0.003(6) 0.047(7)
C8D 0.168(9) 0.128(10) 0.103(9) 0.005(8) -0.002(9) 0.034(9)

loop_
_atom_type_symbol
_atom_type_description
_atom_type_scat_dispersion_real
_atom_type_scat_dispersion_imag
_atom_type_scat_source
C C 0.0181 0.0091 'International Tables Vol C Tables 4.2.6.8 and 6.1.1.4'
H H 0.0000 0.0000 'International Tables Vol C Tables 4.2.6.8 and 6.1.1.4'
F F 0.0727 0.0534 'International Tables Vol C Tables 4.2.6.8 and 6.1.1.4'
N N 0.0311 0.0180 'International Tables Vol C Tables 4.2.6.8 and 6.1.1.4'
O O 0.0492 0.0322 'International Tables Vol C Tables 4.2.6.8 and 6.1.1.4'
S S 0.3331 0.5567 'International Tables Vol C Tables 4.2.6.8 and 6.1.1.4'

loop_
_geom_angle_atom_site_label_1
_geom_angle_atom_site_label_2
_geom_angle_atom_site_label_3
_geom_angle
_geom_angle_site_symmetry_1
_geom_angle_site_symmetry_3
_geom_angle_publ_flag
C1 N1 S1 105.9(4) . . ?
C2 N2 S1 106.1(4) . . ?
N1 C1 C2 113.4(4) . . ?
N1 C1 C6 126.3(4) . . ?
C2 C1 C6 120.0 . . ?
N2 C2 C1 114.2(4) . . ?
N2 C2 C3 125.8(4) . . ?
C1 C2 C3 120.0 . . ?
C4 C3 C2 120.0 . . ?
C4 C3 C7 108.7(4) . . ?
C2 C3 C7 131.2(4) . . ?
C3 C4 C5 120.0 . . ?
C3 C4 N8 106.5(4) . . ?
C5 C4 N8 133.3(4) . . ?
C4 C5 C6 120.0 . . ?
C4 C5 N7 133.7(4) . . ?
C6 C5 N7 106.3(4) . . ?
C5 C6 C1 120.0 . . ?
C5 C6 C26 109.2(4) . . ?
C1 C6 C26 130.7(4) . . ?
C27 N7 C5 107.0(5) . . ?
C27 N7 C1C 116.8(6) . . ?
C5 N7 C1C 134.6(5) . . ?
C8 N8 C4 107.0(5) . . ?
C8 N8 C1D 116.7(6) . . ?
C4 N8 C1D 135.9(6) . . ?
C11 O3 C1A 119.5(5) . . ?
C28 O4 C1B 112.8(6) . . ?
C8 C7 C3 108.4(6) . . ?
C8 C7 S2 114.0(5) . . ?
C3 C7 S2 137.4(6) . . ?
C7 C8 N8 109.3(6) . . ?
C7 C8 C9 113.7(7) . . ?
N8 C8 C9 136.9(7) . . ?
C10 C9 C8 109.5(7) . . ?
C10 C9 S3 114.2(5) . . ?
C8 C9 S3 136.3(6) . . ?
C9 C10 C11 111.5(7) . . ?
C9 C10 S2 114.4(5) . . ?
C11 C10 S2 133.9(6) . . ?
O3 C11 C10 129.0(7) . . ?
O3 C11 C12 118.5(7) . . ?
C10 C11 C12 112.5(7) . . ?
C11 C12 C13 119.3(7) . . ?
C11 C12 S3 111.4(5) . . ?
C13 C12 S3 129.3(6) . . ?
C14 C13 C12 133.5(8) . . ?
C13 C14 C18 126.5(7) . . ?
C13 C14 C15 125.7(8) . . ?
C18 C14 C15 107.8(7) . . ?
C23 C15 C14 128.1(7) . . ?
C23 C15 C16 125.3(7) . . ?
C14 C15 C16 106.6(7) . . ?
C17 C16 C22 118.9(8) . . ?
C17 C16 C15 109.2(7) . . ?
C22 C16 C15 131.9(8) . . ?
C19 C17 C16 122.8(8) . . ?
C19 C17 C18 128.7(8) . . ?
C16 C17 C18 108.4(8) . . ?
O1 C18 C14 127.4(7) . . ?
O1 C18 C17 124.7(8) . . ?
C14 C18 C17 107.9(7) . . ?
C17 C19 C20 115.3(9) . . ?
C21 C20 F1 119.3(8) . . ?
C21 C20 C19 122.4(10) . . ?
F1 C20 C19 118.3(9) . . ?
C22 C21 F2 120.7(9) . . ?
C22 C21 C20 122.1(9) . . ?
F2 C21 C20 117.1(9) . . ?
C21 C22 C16 118.4(9) . . ?
C15 C23 C25 121.2(8) . . ?
C15 C23 C24 124.9(7) . . ?
C25 C23 C24 113.8(8) . . ?
N3 C24 C23 176.6(9) . . ?
N4 C25 C23 178.1(10) . . ?
C27 C26 C6 108.3(6) . . ?
C27 C26 S4 113.8(6) . . ?
C6 C26 S4 137.8(6) . . ?
C26 C27 C28 112.6(7) . . ?
C26 C27 N7 109.1(7) . . ?
C28 C27 N7 138.2(7) . . ?
O4 C28 C27 125.2(7) . . ?
O4 C28 C29 122.4(7) . . ?
C27 C28 C29 112.3(7) . . ?
C28 C29 C30 120.2(7) . . ?
C28 C29 S4 111.7(6) . . ?
C30 C29 S4 128.1(6) . . ?
C31 C30 C29 133.1(8) . . ?
C30 C31 C32 126.3(7) . . ?
C30 C31 C39 125.2(8) . . ?
C32 C31 C39 108.4(7) . . ?
O2 C32 C33 125.4(8) . . ?
O2 C32 C31 127.8(7) . . ?
C33 C32 C31 106.7(7) . . ?
C38 C33 C34 123.8(8) . . ?
C38 C33 C32 126.5(8) . . ?
C34 C33 C32 109.7(8) . . ?
C33 C34 C35 119.1(8) . . ?
C33 C34 C39 109.7(7) . . ?
C35 C34 C39 131.2(9) . . ?
C36 C35 C34 116.6(9) . . ?
C35 C36 F4 119.6(9) . . ?
C35 C36 C37 124.1(9) . . ?
F4 C36 C37 116.3(9) . . ?
F3 C37 C36 120.2(8) . . ?
F3 C37 C38 118.8(9) . . ?
C36 C37 C38 121.0(9) . . ?
C33 C38 C37 115.4(9) . . ?
C40 C39 C31 129.6(8) . . ?
C40 C39 C34 124.8(8) . . ?
C31 C39 C34 105.5(8) . . ?
C39 C40 C41 123.5(9) . . ?
C39 C40 C42 124.7(8) . . ?
C41 C40 C42 111.8(9) . . ?
N5 C41 C40 177.6(12) . . ?
N6 C42 C40 177.3(11) . . ?
N1 S1 N2 100.0(3) . . ?
C7 S2 C10 88.3(4) . . ?
C9 S3 C12 90.4(4) . . ?
C26 S4 C29 89.5(4) . . ?
O3 C1A C2A 107.3(6) . . ?
C1A C2A C3A 115.0(6) . . ?
C4A C3A C2A 114.4(6) . . ?
C3A C4A C5A 115.8(6) . . ?
C6A C5A C4A 114.2(6) . . ?
C7A C6A C5A 116.3(7) . . ?
C6A C7A C8A 115.0(7) . . ?
C9A C8A C7A 116.3(8) . . ?
C8A C9A C10A 116.5(9) . . ?
C11A C10A C9A 116.4(8) . . ?
O4 C1B C2B 109.6(9) . . ?
C3B C2B C1B 121.8(10) . . ?
C2B C3B C4B 110.4(10) . . ?
C5B C4B C3B 114.6(11) . . ?
C6B C5B C4B 112.8(12) . . ?
N7 C1C C2C 112.0(6) . . ?
C3C C2C C1C 116.4(8) . . ?
C3C C2C C5C 113.3(8) . . ?
C1C C2C C5C 111.3(7) . . ?
C2C C3C C4C 119.4(8) . . ?
C6C C5C C2C 123.4(9) . . ?
C5C C6C C7C 114.1(11) . . ?
C6C C7C C8C 108.6(11) . . ?
N8 C1D C2D 114.6(6) . . ?
C3D C2D C1D 123.0(7) . . ?
C3D C2D C5D 117.9(7) . . ?
C1D C2D C5D 112.2(7) . . ?
C2D C3D C4D 120.9(9) . . ?
C6D C5D C2D 118.0(9) . . ?
C5D C6D C7D 115.7(10) . . ?
C6D C7D C8D 111.1(10) . . ?

loop_
_geom_bond_atom_site_label_1
_geom_bond_atom_site_label_2
_geom_bond_distance
_geom_bond_site_symmetry_2
_geom_bond_publ_flag
N1 C1 1.381(7) . ?
N1 S1 1.629(7) . ?
N2 C2 1.362(7) . ?
N2 S1 1.635(6) . ?
C1 C2 1.3900 . ?
C1 C6 1.3900 . ?
C2 C3 1.3900 . ?
C3 C4 1.3900 . ?
C3 C7 1.415(8) . ?
C4 C5 1.3900 . ?
C4 N8 1.458(6) . ?
C5 C6 1.3900 . ?
C5 N7 1.465(7) . ?
C6 C26 1.411(8) . ?
N3 C24 1.146(10) . ?
N4 C25 1.155(10) . ?
N5 C41 1.153(11) . ?
N6 C42 1.144(12) . ?
N7 C27 1.398(9) . ?
N7 C1C 1.480(9) . ?
N8 C8 1.398(9) . ?
N8 C1D 1.450(9) . ?
O1 C18 1.245(9) . ?
O2 C32 1.215(9) . ?
O3 C11 1.352(9) . ?
O3 C1A 1.427(9) . ?
O4 C28 1.369(9) . ?
O4 C1B 1.461(10) . ?
C7 C8 1.371(10) . ?
C7 S2 1.730(8) . ?
C8 C9 1.417(10) . ?
C9 C10 1.392(10) . ?
C9 S3 1.702(7) . ?
C10 C11 1.406(10) . ?
C10 S2 1.763(7) . ?
C11 C12 1.403(11) . ?
C12 C13 1.409(10) . ?
C12 S3 1.755(8) . ?
C13 C14 1.394(10) . ?
C14 C18 1.436(11) . ?
C14 C15 1.466(10) . ?
C15 C23 1.380(11) . ?
C15 C16 1.474(11) . ?
C16 C17 1.394(11) . ?
C16 C22 1.396(11) . ?
C17 C19 1.382(12) . ?
C17 C18 1.476(11) . ?
C19 C20 1.387(12) . ?
C20 C21 1.361(13) . ?
C20 F1 1.360(11) . ?
C21 C22 1.343(12) . ?
C21 F2 1.353(10) . ?
C23 C25 1.416(11) . ?
C23 C24 1.423(12) . ?
C26 C27 1.383(10) . ?
C26 S4 1.721(7) . ?
C27 C28 1.395(10) . ?
C28 C29 1.400(10) . ?
C29 C30 1.421(10) . ?
C29 S4 1.770(8) . ?
C30 C31 1.380(10) . ?
C31 C32 1.469(11) . ?
C31 C39 1.481(11) . ?
C32 C33 1.468(11) . ?
C33 C38 1.384(12) . ?
C33 C34 1.397(12) . ?
C34 C35 1.411(11) . ?
C34 C39 1.488(12) . ?
C35 C36 1.354(13) . ?
C36 F4 1.368(9) . ?
C36 C37 1.376(13) . ?
C37 F3 1.364(11) . ?
C37 C38 1.393(12) . ?
C39 C40 1.335(12) . ?
C40 C41 1.431(13) . ?
C40 C42 1.444(14) . ?
C1A C2A 1.509(6) . ?
C2A C3A 1.513(6) . ?
C3A C4A 1.506(6) . ?
C4A C5A 1.515(7) . ?
C5A C6A 1.510(7) . ?
C6A C7A 1.505(7) . ?
C7A C8A 1.514(7) . ?
C8A C9A 1.490(8) . ?
C9A C10A 1.510(8) . ?
C10A C11A 1.494(8) . ?
C1B C2B 1.495(7) . ?
C2B C3B 1.479(8) . ?
C3B C4B 1.526(8) . ?
C4B C5B 1.510(8) . ?
C5B C6B 1.510(8) . ?
C1C C2C 1.517(9) . ?
C2C C3C 1.432(9) . ?
C2C C5C 1.532(9) . ?
C3C C4C 1.507(10) . ?
C5C C6C 1.371(12) . ?
C6C C7C 1.539(13) . ?
C7C C8C 1.577(15) . ?
C1D C2D 1.498(9) . ?
C2D C3D 1.433(7) . ?
C2D C5D 1.528(7) . ?
C3D C4D 1.496(11) . ?
C5D C6D 1.408(12) . ?
C6D C7D 1.527(12) . ?
C7D C8D 1.566(14) . ?
